data_4131049
loop_
_publ_author_name
'Staudaher, Nicholas D.'
'Arif, Atta M.'
'Louie, Janis'

_publ_section_title
;
 Synergy between Experimental and Computational Chemistry Reveals the
 Mechanism of Decomposition of Nickel-Ketene Complexes.
;
_journal_issue 42
_journal_name_full 'Journal of the American Chemical Society'
_journal_page_first 14083
_journal_page_last 14091
_journal_paper_doi 10.1021/jacs.6b08897
_journal_volume 138
_journal_year 2016
_chemical_formula_moiety 'C46 H41 F Fe Ni O P2'
_chemical_formula_sum 'C46 H41 F Fe Ni O P2'
_chemical_formula_weight 805.29
_chemical_name_common jl074
_space_group_crystal_system monoclinic
_space_group_IT_number 14
_space_group_name_Hall '-P 2ybc'
_space_group_name_H-M_alt 'P 1 21/c 1'
_atom_sites_solution_hydrogens geom
_cell_angle_alpha 90
_cell_angle_beta 107.1420(10)
_cell_angle_gamma 90
_cell_formula_units_Z 4
_cell_length_a 10.8518(3)
_cell_length_b 20.0649(6)
_cell_length_c 18.0547(5)
_cell_measurement_reflns_used 9596
_cell_measurement_temperature 150(1)
_cell_measurement_theta_max 27.9263
_cell_measurement_theta_min 2.2108
_cell_volume 3756.60(19)
_computing_cell_refinement 'SAINT V8.34A (Bruker AXS Inc., 2013)'
_computing_data_collection 'Bruker Instrument Service 2014.9.0.0 (Bruker AXS Inc.)'
_computing_data_reduction 'SAINT V8.34A (Bruker AXS Inc., 2013)'
_computing_molecular_graphics 'ORTEP-3 (L. J. Farrugia, J. Appl. Cryst. (2012),45, 849-854.)'
_computing_publication_material 'APEX2 v2014.9-0 (Bruker AXS Inc.)'
_computing_structure_refinement 'SHELXL-2014/6 (Sheldrick, 2014)'
_computing_structure_solution 'SHELXT-2014/9 (Sheldrick, 2014)'
_diffrn_ambient_temperature 150(1)
_diffrn_detector_area_resol_mean 8.3333
_diffrn_measured_fraction_theta_full 1.000
_diffrn_measured_fraction_theta_max 1.000
_diffrn_measurement_device_type 'Bruker Kappa APEX II CCD'
_diffrn_measurement_method '\f and \w scans'
_diffrn_radiation_monochromator graphite
_diffrn_radiation_type 'Mo K\a'
_diffrn_radiation_wavelength 0.71073
_diffrn_reflns_av_R_equivalents 0.0351
_diffrn_reflns_av_unetI/netI 0.0227
_diffrn_reflns_limit_h_max 12
_diffrn_reflns_limit_h_min -14
_diffrn_reflns_limit_k_max 26
_diffrn_reflns_limit_k_min -26
_diffrn_reflns_limit_l_max 23
_diffrn_reflns_limit_l_min -23
_diffrn_reflns_number 99967
_diffrn_reflns_theta_full 27.88
_diffrn_reflns_theta_max 27.88
_diffrn_reflns_theta_min 2.03
_diffrn_source 'fine-focus tube'
_diffrn_source_type 'Siemans KFFMO2K-90'
_exptl_absorpt_coefficient_mu 1.014
_exptl_absorpt_correction_T_max 0.85
_exptl_absorpt_correction_T_min 0.75
_exptl_absorpt_correction_type multi-scan
_exptl_absorpt_process_details
;
Sheldrick, G. M. (2014). SADABS V2014/4 BRUKER AXS Inc. Madison WI 53711 USA
;
_exptl_crystal_colour 'clear intense orange'
_exptl_crystal_density_diffrn 1.424
_exptl_crystal_density_method 'not measured'
_exptl_crystal_description prism
_exptl_crystal_F_000 1672
_exptl_crystal_size_max 0.420
_exptl_crystal_size_mid 0.196
_exptl_crystal_size_min 0.168
_refine_diff_density_max 0.378
_refine_diff_density_min -0.380
_refine_ls_extinction_method none
_refine_ls_goodness_of_fit_ref 1.054
_refine_ls_hydrogen_treatment constr
_refine_ls_matrix_type full
_refine_ls_number_parameters 471
_refine_ls_number_reflns 8959
_refine_ls_number_restraints 0
_refine_ls_restrained_S_all 1.054
_refine_ls_R_factor_all 0.0403
_refine_ls_R_factor_gt 0.0302
_refine_ls_shift/su_max 0.001
_refine_ls_shift/su_mean 0.000
_refine_ls_structure_factor_coef Fsqd
_refine_ls_weighting_details 'w=1/[\s^2^(Fo^2^)+(0.0372P)^2^+2.2484P] where P=(Fo^2^+2Fc^2^)/3'
_refine_ls_weighting_scheme calc
_refine_ls_wR_factor_gt 0.0738
_refine_ls_wR_factor_ref 0.0785
_reflns_number_gt 7503
_reflns_number_total 8959
_reflns_threshold_expression 'I > 2\s(I)'
_cod_data_source_file ja6b08897_si_005.cif
_cod_data_source_block I
_cod_database_code 4131049

loop_
_space_group_symop_operation_xyz
'x, y, z'
'-x, y+1/2, -z+1/2'
'-x, -y, -z'
'x, -y-1/2, z-1/2'

loop_
_atom_site_type_symbol
_atom_site_label
_atom_site_fract_x
_atom_site_fract_y
_atom_site_fract_z
_atom_site_U_iso_or_equiv
_atom_site_adp_type
_atom_site_calc_flag
_atom_site_refinement_flags_adp
_atom_site_refinement_flags_posn
_atom_site_occupancy
Ni Ni1 0.59163(2) 0.31989(2) 0.56505(2) 0.01609(6) Uani d . . 1
Fe Fe1 0.62965(2) 0.30262(2) 0.34926(2) 0.01926(6) Uani d . . 1
P P1 0.76199(4) 0.35376(2) 0.53816(2) 0.01670(9) Uani d . . 1
P P2 0.52022(4) 0.23414(2) 0.48545(2) 0.01777(9) Uani d . . 1
F F1 0.14771(12) 0.48042(8) 0.81507(8) 0.0560(4) Uani d . . 1
O O1 0.46095(11) 0.32663(6) 0.61131(7) 0.0204(2) Uani d . . 1
C C1 0.54314(15) 0.37398(8) 0.63727(9) 0.0197(3) Uani d . . 1
C C2 0.54962(16) 0.42647(8) 0.68525(10) 0.0211(3) Uani d . . 1
C C3 0.66410(17) 0.47301(9) 0.70269(10) 0.0260(4) Uani d . . 1
H H3A 0.6313 0.519 0.6903 0.031 Uiso calc U R 1
H H3B 0.7153 0.4619 0.6672 0.031 Uiso calc U R 1
C C4 0.75545(18) 0.47271(10) 0.78608(12) 0.0315(4) Uani d . . 1
H H4 0.7034 0.4823 0.8223 0.038 Uiso calc U R 1
C C5 0.8197(2) 0.40534(13) 0.80714(16) 0.0544(7) Uani d . . 1
H H5A 0.8785 0.3972 0.776 0.082 Uiso calc U R 1
H H5B 0.7536 0.3704 0.7967 0.082 Uiso calc U R 1
H H5C 0.8684 0.4049 0.8623 0.082 Uiso calc U R 1
C C6 0.8559(2) 0.52776(12) 0.79526(15) 0.0464(6) Uani d . . 1
H H6A 0.9116 0.5286 0.849 0.07 Uiso calc U R 1
H H6B 0.8123 0.5708 0.7824 0.07 Uiso calc U R 1
H H6C 0.9082 0.5192 0.7604 0.07 Uiso calc U R 1
C C7 0.44406(16) 0.44070(8) 0.71902(10) 0.0215(3) Uani d . . 1
C C8 0.33442(17) 0.40024(10) 0.70500(11) 0.0296(4) Uani d . . 1
H H8 0.3276 0.3623 0.6725 0.035 Uiso calc U R 1
C C9 0.23566(18) 0.41362(11) 0.73686(12) 0.0345(4) Uani d . . 1
H H9 0.1622 0.3854 0.7263 0.041 Uiso calc U R 1
C C10 0.24521(18) 0.46787(11) 0.78364(12) 0.0346(4) Uani d . . 1
C C11 0.34969(19) 0.50964(10) 0.79988(11) 0.0320(4) Uani d . . 1
H H11 0.355 0.5471 0.8328 0.038 Uiso calc U R 1
C C12 0.44731(18) 0.49604(9) 0.76719(11) 0.0266(4) Uani d . . 1
H H12 0.5193 0.5253 0.7777 0.032 Uiso calc U R 1
C C19 0.91021(15) 0.31586(8) 0.59898(10) 0.0187(3) Uani d . . 1
C C20 0.90955(16) 0.28735(9) 0.66897(10) 0.0242(4) Uani d . . 1
H H20 0.8352 0.2916 0.6862 0.029 Uiso calc U R 1
C C21 1.01612(18) 0.25269(10) 0.71407(12) 0.0326(4) Uani d . . 1
H H21 1.0147 0.2334 0.7619 0.039 Uiso calc U R 1
C C22 1.12442(18) 0.24639(10) 0.68889(12) 0.0343(4) Uani d . . 1
H H22 1.197 0.2222 0.7192 0.041 Uiso calc U R 1
C C23 1.12726(17) 0.27511(10) 0.62002(12) 0.0299(4) Uani d . . 1
H H23 1.2021 0.2711 0.6033 0.036 Uiso calc U R 1
C C24 1.02094(16) 0.30982(9) 0.57523(11) 0.0239(4) Uani d . . 1
H H24 1.0235 0.3297 0.5279 0.029 Uiso calc U R 1
C C13 0.79080(16) 0.44349(8) 0.54384(10) 0.0208(3) Uani d . . 1
C C14 0.68702(19) 0.48499(9) 0.50992(11) 0.0301(4) Uani d . . 1
H H14 0.6051 0.4662 0.4845 0.036 Uiso calc U R 1
C C15 0.7021(2) 0.55361(10) 0.51287(12) 0.0396(5) Uani d . . 1
H H15 0.6311 0.5817 0.4887 0.048 Uiso calc U R 1
C C16 0.8204(2) 0.58110(10) 0.55095(15) 0.0461(6) Uani d . . 1
H H16 0.8306 0.6281 0.5536 0.055 Uiso calc U R 1
C C17 0.9240(2) 0.54029(11) 0.58520(16) 0.0473(6) Uani d . . 1
H H17 1.0051 0.5593 0.6118 0.057 Uiso calc U R 1
C C18 0.90991(18) 0.47152(10) 0.58088(13) 0.0342(4) Uani d . . 1
H H18 0.9819 0.4436 0.6033 0.041 Uiso calc U R 1
C C25 0.36516(16) 0.20003(8) 0.48810(10) 0.0212(3) Uani d . . 1
C C26 0.25296(18) 0.20797(11) 0.42785(12) 0.0361(5) Uani d . . 1
H H26 0.2542 0.233 0.3834 0.043 Uiso calc U R 1
C C27 0.1381(2) 0.17944(12) 0.43184(14) 0.0439(5) Uani d . . 1
H H27 0.0613 0.1853 0.3903 0.053 Uiso calc U R 1
C C28 0.13543(19) 0.14279(10) 0.49585(13) 0.0370(5) Uani d . . 1
H H28 0.0572 0.1229 0.4983 0.044 Uiso calc U R 1
C C29 0.24657(19) 0.13504(10) 0.55626(12) 0.0334(4) Uani d . . 1
H H29 0.2448 0.1099 0.6005 0.04 Uiso calc U R 1
C C30 0.36100(18) 0.16366(9) 0.55295(11) 0.0274(4) Uani d . . 1
H H30 0.437 0.1584 0.5952 0.033 Uiso calc U R 1
C C31 0.61495(16) 0.15764(8) 0.49659(10) 0.0216(3) Uani d . . 1
C C32 0.73779(17) 0.15675(9) 0.54887(11) 0.0261(4) Uani d . . 1
H H32 0.7718 0.196 0.577 0.031 Uiso calc U R 1
C C33 0.81134(19) 0.09897(10) 0.56033(12) 0.0349(4) Uani d . . 1
H H33 0.8957 0.0989 0.5958 0.042 Uiso calc U R 1
C C34 0.7622(2) 0.04168(10) 0.52027(12) 0.0369(5) Uani d . . 1
H H34 0.8126 0.0021 0.5281 0.044 Uiso calc U R 1
C C35 0.6392(2) 0.04190(9) 0.46854(12) 0.0333(4) Uani d . . 1
H H35 0.6054 0.0023 0.4412 0.04 Uiso calc U R 1
C C36 0.56542(18) 0.09929(9) 0.45645(11) 0.0272(4) Uani d . . 1
H H36 0.4811 0.0991 0.4209 0.033 Uiso calc U R 1
C C37 0.77483(15) 0.33635(8) 0.44169(9) 0.0192(3) Uani d . . 1
C C38 0.75446(16) 0.38169(9) 0.37786(10) 0.0233(3) Uani d . . 1
H H38 0.7298 0.4297 0.3779 0.028 Uiso calc U R 1
C C39 0.77477(17) 0.34609(10) 0.31423(10) 0.0272(4) Uani d . . 1
H H39 0.7658 0.3649 0.2616 0.033 Uiso calc U R 1
C C40 0.80684(17) 0.27952(10) 0.33730(11) 0.0274(4) Uani d . . 1
H H40 0.8252 0.2433 0.304 0.033 Uiso calc U R 1
C C41 0.80684(16) 0.27269(9) 0.41582(10) 0.0230(3) Uani d . . 1
H H41 0.8263 0.231 0.4475 0.028 Uiso calc U R 1
C C42 0.49004(15) 0.25897(8) 0.38585(10) 0.0197(3) Uani d . . 1
C C43 0.45347(15) 0.32566(8) 0.35989(10) 0.0215(3) Uani d . . 1
H H43 0.4336 0.3627 0.3916 0.026 Uiso calc U R 1
C C44 0.44923(16) 0.32928(9) 0.28051(10) 0.0255(4) Uani d . . 1
H H44 0.4282 0.3699 0.2471 0.031 Uiso calc U R 1
C C45 0.48352(17) 0.26623(9) 0.25740(10) 0.0272(4) Uani d . . 1
H H45 0.491 0.2548 0.205 0.033 Uiso calc U R 1
C C46 0.50821(17) 0.22245(9) 0.32167(10) 0.0241(4) Uani d . . 1
H H46 0.5347 0.1747 0.3223 0.029 Uiso calc U R 1

loop_
_atom_site_aniso_label
_atom_site_aniso_U_11
_atom_site_aniso_U_22
_atom_site_aniso_U_33
_atom_site_aniso_U_12
_atom_site_aniso_U_13
_atom_site_aniso_U_23
Ni1 0.01535(10) 0.01730(10) 0.01633(11) 0.00006(7) 0.00575(8) -0.00136(8)
Fe1 0.02003(12) 0.02164(12) 0.01654(12) -0.00303(9) 0.00604(9) -0.00246(9)
P1 0.01467(18) 0.0185(2) 0.0169(2) -0.00060(15) 0.00457(15) -0.00177(15)
P2 0.01749(19) 0.0173(2) 0.0191(2) -0.00120(15) 0.00635(16) -0.00179(15)
F1 0.0322(7) 0.0788(10) 0.0647(9) 0.0002(6) 0.0261(6) -0.0348(8)
O1 0.0203(6) 0.0204(6) 0.0236(6) -0.0011(4) 0.0112(5) -0.0029(5)
C1 0.0196(7) 0.0222(8) 0.0185(8) 0.0008(6) 0.0073(6) 0.0020(6)
C2 0.0240(8) 0.0204(8) 0.0201(8) 0.0008(6) 0.0081(7) -0.0004(6)
C3 0.0279(9) 0.0274(9) 0.0254(9) -0.0048(7) 0.0121(7) -0.0062(7)
C4 0.0228(9) 0.0370(10) 0.0347(10) -0.0026(8) 0.0085(8) -0.0109(8)
C5 0.0441(13) 0.0470(14) 0.0582(16) 0.0078(11) -0.0064(12) -0.0069(12)
C6 0.0287(10) 0.0508(13) 0.0593(15) -0.0120(9) 0.0122(10) -0.0270(12)
C7 0.0237(8) 0.0210(8) 0.0201(8) 0.0032(6) 0.0071(7) 0.0008(6)
C8 0.0251(9) 0.0326(10) 0.0326(10) -0.0016(7) 0.0110(8) -0.0094(8)
C9 0.0231(9) 0.0416(11) 0.0408(11) -0.0032(8) 0.0124(8) -0.0107(9)
C10 0.0231(9) 0.0455(12) 0.0377(11) 0.0082(8) 0.0130(8) -0.0070(9)
C11 0.0333(10) 0.0301(10) 0.0317(10) 0.0074(8) 0.0083(8) -0.0084(8)
C12 0.0288(9) 0.0227(9) 0.0285(9) 0.0020(7) 0.0088(8) -0.0012(7)
C19 0.0154(7) 0.0199(8) 0.0195(8) 0.0007(6) 0.0029(6) -0.0033(6)
C20 0.0193(8) 0.0299(9) 0.0231(9) 0.0004(7) 0.0057(7) -0.0003(7)
C21 0.0260(9) 0.0399(11) 0.0286(10) 0.0024(8) 0.0030(8) 0.0076(8)
C22 0.0234(9) 0.0342(10) 0.0391(11) 0.0075(8) -0.0006(8) -0.0003(9)
C23 0.0180(8) 0.0326(10) 0.0382(11) 0.0018(7) 0.0070(8) -0.0093(8)
C24 0.0198(8) 0.0267(9) 0.0256(9) -0.0021(7) 0.0074(7) -0.0065(7)
C13 0.0240(8) 0.0196(8) 0.0213(8) -0.0013(6) 0.0106(7) -0.0010(6)
C14 0.0359(10) 0.0272(9) 0.0247(9) 0.0056(8) 0.0051(8) 0.0004(7)
C15 0.0616(14) 0.0267(10) 0.0324(11) 0.0127(10) 0.0166(10) 0.0068(8)
C16 0.0674(15) 0.0211(9) 0.0642(15) -0.0059(10) 0.0416(13) 0.0000(10)
C17 0.0402(12) 0.0326(11) 0.0762(17) -0.0152(9) 0.0282(12) -0.0140(11)
C18 0.0249(9) 0.0272(10) 0.0522(13) -0.0038(7) 0.0143(9) -0.0082(9)
C25 0.0209(8) 0.0181(8) 0.0261(9) -0.0020(6) 0.0095(7) -0.0042(7)
C26 0.0243(9) 0.0464(12) 0.0355(11) -0.0055(8) 0.0056(8) 0.0097(9)
C27 0.0205(9) 0.0592(14) 0.0479(13) -0.0086(9) 0.0035(9) 0.0058(11)
C28 0.0282(10) 0.0360(11) 0.0517(13) -0.0118(8) 0.0194(9) -0.0071(9)
C29 0.0398(11) 0.0303(10) 0.0374(11) -0.0066(8) 0.0231(9) -0.0013(8)
C30 0.0291(9) 0.0297(9) 0.0257(9) -0.0035(7) 0.0116(8) -0.0023(7)
C31 0.0245(8) 0.0194(8) 0.0229(8) 0.0004(6) 0.0101(7) 0.0003(6)
C32 0.0258(9) 0.0229(8) 0.0288(9) 0.0001(7) 0.0069(7) 0.0019(7)
C33 0.0285(9) 0.0349(10) 0.0392(11) 0.0075(8) 0.0066(8) 0.0085(9)
C34 0.0494(12) 0.0258(10) 0.0400(11) 0.0140(9) 0.0200(10) 0.0066(8)
C35 0.0494(12) 0.0213(9) 0.0320(10) 0.0029(8) 0.0163(9) -0.0026(8)
C36 0.0317(9) 0.0239(9) 0.0267(9) -0.0004(7) 0.0095(8) -0.0024(7)
C37 0.0156(7) 0.0233(8) 0.0189(8) -0.0027(6) 0.0053(6) -0.0025(6)
C38 0.0215(8) 0.0261(9) 0.0225(9) -0.0055(7) 0.0065(7) -0.0003(7)
C39 0.0264(9) 0.0375(10) 0.0209(9) -0.0083(8) 0.0119(7) -0.0010(7)
C40 0.0261(9) 0.0336(10) 0.0260(9) -0.0012(7) 0.0133(7) -0.0056(8)
C41 0.0202(8) 0.0267(9) 0.0228(9) 0.0005(7) 0.0073(7) -0.0025(7)
C42 0.0190(7) 0.0204(8) 0.0196(8) -0.0052(6) 0.0054(6) -0.0024(6)
C43 0.0171(7) 0.0210(8) 0.0254(9) -0.0015(6) 0.0049(7) -0.0004(7)
C44 0.0224(8) 0.0294(9) 0.0210(8) -0.0041(7) 0.0008(7) 0.0024(7)
C45 0.0296(9) 0.0319(10) 0.0181(8) -0.0087(7) 0.0040(7) -0.0052(7)
C46 0.0259(8) 0.0240(8) 0.0229(9) -0.0058(7) 0.0078(7) -0.0059(7)

loop_
_atom_type_symbol
_atom_type_description
_atom_type_scat_dispersion_real
_atom_type_scat_dispersion_imag
_atom_type_scat_source
C C 0.0033 0.0016 'International Tables Vol C Tables 4.2.6.8 and 6.1.1.4'
H H 0.0000 0.0000 'International Tables Vol C Tables 4.2.6.8 and 6.1.1.4'
O O 0.0106 0.0060 'International Tables Vol C Tables 4.2.6.8 and 6.1.1.4'
F F 0.0171 0.0103 'International Tables Vol C Tables 4.2.6.8 and 6.1.1.4'
P P 0.1023 0.0942 'International Tables Vol C Tables 4.2.6.8 and 6.1.1.4'
Fe Fe 0.3463 0.8444 'International Tables Vol C Tables 4.2.6.8 and 6.1.1.4'
Ni Ni 0.3393 1.1124 'International Tables Vol C Tables 4.2.6.8 and 6.1.1.4'

loop_
_geom_angle_atom_site_label_1
_geom_angle_atom_site_label_2
_geom_angle_atom_site_label_3
_geom_angle
O1 Ni1 C1 40.46(6)
O1 Ni1 P1 154.28(4)
C1 Ni1 P1 114.00(5)
O1 Ni1 P2 100.39(4)
C1 Ni1 P2 140.79(5)
P1 Ni1 P2 104.858(17)
C42 Fe1 C43 41.47(7)
C42 Fe1 C41 110.36(7)
C43 Fe1 C41 139.79(7)
C42 Fe1 C37 110.38(7)
C43 Fe1 C37 111.61(7)
C41 Fe1 C37 41.27(7)
C42 Fe1 C46 41.24(7)
C43 Fe1 C46 69.21(7)
C41 Fe1 C46 109.91(7)
C37 Fe1 C46 138.21(7)
C42 Fe1 C40 138.83(7)
C43 Fe1 C40 179.40(7)
C41 Fe1 C40 40.81(7)
C37 Fe1 C40 68.87(7)
C46 Fe1 C40 110.70(7)
C42 Fe1 C38 139.08(7)
C43 Fe1 C38 111.74(7)
C41 Fe1 C38 68.93(7)
C37 Fe1 C38 40.98(7)
C46 Fe1 C38 178.83(7)
C40 Fe1 C38 68.35(7)
C42 Fe1 C44 68.79(7)
C43 Fe1 C44 40.73(7)
C41 Fe1 C44 177.87(7)
C37 Fe1 C44 140.77(7)
C46 Fe1 C44 68.11(7)
C40 Fe1 C44 138.67(7)
C38 Fe1 C44 113.04(7)
C42 Fe1 C39 178.67(7)
C43 Fe1 C39 139.50(7)
C41 Fe1 C39 68.33(7)
C37 Fe1 C39 68.57(7)
C46 Fe1 C39 139.07(7)
C40 Fe1 C39 40.22(8)
C38 Fe1 C39 40.57(7)
C44 Fe1 C39 112.53(7)
C42 Fe1 C45 68.69(7)
C43 Fe1 C45 68.54(7)
C41 Fe1 C45 137.71(7)
C37 Fe1 C45 178.52(7)
C46 Fe1 C45 40.35(7)
C40 Fe1 C45 110.99(7)
C38 Fe1 C45 140.45(7)
C44 Fe1 C45 40.23(7)
C39 Fe1 C45 112.34(7)
C37 P1 C19 101.14(7)
C37 P1 C13 100.54(8)
C19 P1 C13 105.74(8)
C37 P1 Ni1 117.86(5)
C19 P1 Ni1 113.29(6)
C13 P1 Ni1 116.27(6)
C42 P2 C31 105.87(8)
C42 P2 C25 103.39(8)
C31 P2 C25 100.08(8)
C42 P2 Ni1 110.90(5)
C31 P2 Ni1 120.03(6)
C25 P2 Ni1 114.79(6)
C1 O1 Ni1 71.26(9)
O1 C1 C2 134.80(15)
O1 C1 Ni1 68.28(9)
C2 C1 Ni1 156.69(13)
C1 C2 C7 121.02(15)
C1 C2 C3 119.94(15)
C7 C2 C3 119.01(15)
C2 C3 C4 117.01(15)
C2 C3 H3A 108.0
C4 C3 H3A 108.0
C2 C3 H3B 108.0
C4 C3 H3B 108.0
H3A C3 H3B 107.3
C5 C4 C6 110.93(18)
C5 C4 C3 111.38(17)
C6 C4 C3 109.69(18)
C5 C4 H4 108.3
C6 C4 H4 108.3
C3 C4 H4 108.3
C4 C5 H5A 109.5
C4 C5 H5B 109.5
H5A C5 H5B 109.5
C4 C5 H5C 109.5
H5A C5 H5C 109.5
H5B C5 H5C 109.5
C4 C6 H6A 109.5
C4 C6 H6B 109.5
H6A C6 H6B 109.5
C4 C6 H6C 109.5
H6A C6 H6C 109.5
H6B C6 H6C 109.5
C8 C7 C12 115.79(16)
C8 C7 C2 122.33(15)
C12 C7 C2 121.87(16)
C9 C8 C7 122.23(17)
C9 C8 H8 118.9
C7 C8 H8 118.9
C10 C9 C8 119.06(18)
C10 C9 H9 120.5
C8 C9 H9 120.5
C9 C10 F1 118.61(18)
C9 C10 C11 121.87(18)
F1 C10 C11 119.52(18)
C10 C11 C12 118.53(18)
C10 C11 H11 120.7
C12 C11 H11 120.7
C11 C12 C7 122.52(17)
C11 C12 H12 118.7
C7 C12 H12 118.7
C20 C19 C24 118.67(15)
C20 C19 P1 118.63(12)
C24 C19 P1 122.51(13)
C21 C20 C19 120.86(16)
C21 C20 H20 119.6
C19 C20 H20 119.6
C22 C21 C20 119.58(18)
C22 C21 H21 120.2
C20 C21 H21 120.2
C23 C22 C21 120.29(17)
C23 C22 H22 119.9
C21 C22 H22 119.9
C22 C23 C24 120.01(17)
C22 C23 H23 120.0
C24 C23 H23 120.0
C23 C24 C19 120.57(17)
C23 C24 H24 119.7
C19 C24 H24 119.7
C18 C13 C14 119.24(17)
C18 C13 P1 123.16(14)
C14 C13 P1 117.60(13)
C15 C14 C13 120.50(19)
C15 C14 H14 119.8
C13 C14 H14 119.8
C16 C15 C14 119.9(2)
C16 C15 H15 120.1
C14 C15 H15 120.1
C15 C16 C17 120.08(19)
C15 C16 H16 120.0
C17 C16 H16 120.0
C16 C17 C18 120.2(2)
C16 C17 H17 119.9
C18 C17 H17 119.9
C13 C18 C17 120.11(19)
C13 C18 H18 119.9
C17 C18 H18 119.9
C26 C25 C30 118.89(16)
C26 C25 P2 122.66(14)
C30 C25 P2 118.44(13)
C25 C26 C27 120.40(19)
C25 C26 H26 119.8
C27 C26 H26 119.8
C28 C27 C26 120.2(2)
C28 C27 H27 119.9
C26 C27 H27 119.9
C29 C28 C27 119.69(18)
C29 C28 H28 120.2
C27 C28 H28 120.2
C28 C29 C30 120.43(19)
C28 C29 H29 119.8
C30 C29 H29 119.8
C29 C30 C25 120.36(18)
C29 C30 H30 119.8
C25 C30 H30 119.8
C32 C31 C36 119.15(16)
C32 C31 P2 118.85(13)
C36 C31 P2 121.94(13)
C31 C32 C33 120.45(18)
C31 C32 H32 119.8
C33 C32 H32 119.8
C34 C33 C32 120.11(18)
C34 C33 H33 119.9
C32 C33 H33 119.9
C33 C34 C35 119.85(18)
C33 C34 H34 120.1
C35 C34 H34 120.1
C36 C35 C34 120.48(18)
C36 C35 H35 119.8
C34 C35 H35 119.8
C35 C36 C31 119.94(18)
C35 C36 H36 120.0
C31 C36 H36 120.0
C38 C37 C41 107.31(15)
C38 C37 P1 127.58(13)
C41 C37 P1 125.11(13)
C38 C37 Fe1 69.79(9)
C41 C37 Fe1 69.04(9)
P1 C37 Fe1 125.91(8)
C39 C38 C37 107.84(16)
C39 C38 Fe1 69.92(10)
C37 C38 Fe1 69.23(9)
C39 C38 H38 126.1
C37 C38 H38 126.1
Fe1 C38 H38 126.1
C40 C39 C38 108.65(16)
C40 C39 Fe1 69.66(10)
C38 C39 Fe1 69.51(10)
C40 C39 H39 125.7
C38 C39 H39 125.7
Fe1 C39 H39 125.7
C39 C40 C41 108.20(16)
C39 C40 Fe1 70.12(10)
C41 C40 Fe1 69.01(10)
C39 C40 H40 125.9
C41 C40 H40 125.9
Fe1 C40 H40 125.9
C40 C41 C37 107.99(16)
C40 C41 Fe1 70.18(10)
C37 C41 Fe1 69.69(9)
C40 C41 H41 126.0
C37 C41 H41 126.0
Fe1 C41 H41 126.0
C46 C42 C43 107.67(15)
C46 C42 P2 129.66(13)
C43 C42 P2 122.39(13)
C46 C42 Fe1 70.27(10)
C43 C42 Fe1 69.57(9)
P2 C42 Fe1 120.86(8)
C44 C43 C42 107.49(15)
C44 C43 Fe1 70.61(10)
C42 C43 Fe1 68.96(9)
C44 C43 H43 126.3
C42 C43 H43 126.3
Fe1 C43 H43 126.3
C45 C44 C43 108.54(16)
C45 C44 Fe1 70.08(10)
C43 C44 Fe1 68.66(9)
C45 C44 H44 125.7
C43 C44 H44 125.7
Fe1 C44 H44 125.7
C44 C45 C46 108.38(16)
C44 C45 Fe1 69.69(10)
C46 C45 Fe1 69.24(10)
C44 C45 H45 125.8
C46 C45 H45 125.8
Fe1 C45 H45 125.8
C45 C46 C42 107.91(16)
C45 C46 Fe1 70.40(10)
C42 C46 Fe1 68.49(9)
C45 C46 H46 126.0
C42 C46 H46 126.0
Fe1 C46 H46 126.0

loop_
_geom_bond_atom_site_label_1
_geom_bond_atom_site_label_2
_geom_bond_distance
Ni1 O1 1.8507(11)
Ni1 C1 1.8867(16)
Ni1 P1 2.1552(4)
Ni1 P2 2.2293(5)
Fe1 C42 2.0221(16)
Fe1 C43 2.0303(17)
Fe1 C41 2.0347(17)
Fe1 C37 2.0434(16)
Fe1 C46 2.0458(17)
Fe1 C40 2.0502(18)
Fe1 C38 2.0509(17)
Fe1 C44 2.0561(17)
Fe1 C39 2.0563(17)
Fe1 C45 2.0611(17)
P1 C37 1.8216(17)
P1 C19 1.8249(16)
P1 C13 1.8249(17)
P2 C42 1.8005(17)
P2 C31 1.8252(17)
P2 C25 1.8302(17)
F1 C10 1.363(2)
O1 C1 1.293(2)
C1 C2 1.352(2)
C2 C7 1.475(2)
C2 C3 1.511(2)
C3 C4 1.539(3)
C3 H3A 0.99
C3 H3B 0.99
C4 C5 1.517(3)
C4 C6 1.526(3)
C4 H4 1.0
C5 H5A 0.98
C5 H5B 0.98
C5 H5C 0.98
C6 H6A 0.98
C6 H6B 0.98
C6 H6C 0.98
C7 C8 1.400(2)
C7 C12 1.405(2)
C8 C9 1.384(3)
C8 H8 0.95
C9 C10 1.363(3)
C9 H9 0.95
C10 C11 1.370(3)
C11 C12 1.383(3)
C11 H11 0.95
C12 H12 0.95
C19 C20 1.389(2)
C19 C24 1.395(2)
C20 C21 1.389(3)
C20 H20 0.95
C21 C22 1.385(3)
C21 H21 0.95
C22 C23 1.379(3)
C22 H22 0.95
C23 C24 1.386(3)
C23 H23 0.95
C24 H24 0.95
C13 C18 1.387(2)
C13 C14 1.389(2)
C14 C15 1.386(3)
C14 H14 0.95
C15 C16 1.380(3)
C15 H15 0.95
C16 C17 1.381(3)
C16 H16 0.95
C17 C18 1.388(3)
C17 H17 0.95
C18 H18 0.95
C25 C26 1.382(3)
C25 C30 1.392(3)
C26 C27 1.393(3)
C26 H26 0.95
C27 C28 1.377(3)
C27 H27 0.95
C28 C29 1.376(3)
C28 H28 0.95
C29 C30 1.385(3)
C29 H29 0.95
C30 H30 0.95
C31 C32 1.388(2)
C31 C36 1.398(2)
C32 C33 1.388(3)
C32 H32 0.95
C33 C34 1.379(3)
C33 H33 0.95
C34 C35 1.385(3)
C34 H34 0.95
C35 C36 1.383(3)
C35 H35 0.95
C36 H36 0.95
C37 C38 1.433(2)
C37 C41 1.437(2)
C38 C39 1.424(2)
C38 H38 1.0
C39 C40 1.412(3)
C39 H39 1.0
C40 C41 1.424(2)
C40 H40 1.0
C41 H41 1.0
C42 C46 1.433(2)
C42 C43 1.435(2)
C43 C44 1.422(2)
C43 H43 1.0
C44 C45 1.416(3)
C44 H44 1.0
C45 C46 1.417(3)
C45 H45 1.0
C46 H46 1.0

loop_
_geom_torsion_atom_site_label_1
_geom_torsion_atom_site_label_2
_geom_torsion_atom_site_label_3
_geom_torsion_atom_site_label_4
_geom_torsion
P1 Ni1 O1 C1 -8.32(14)
P2 Ni1 O1 C1 -177.24(8)
Ni1 O1 C1 C2 175.9(2)
P1 Ni1 C1 O1 176.06(7)
P2 Ni1 C1 O1 4.29(13)
O1 Ni1 C1 C2 -172.7(4)
P1 Ni1 C1 C2 3.4(4)
P2 Ni1 C1 C2 -168.4(3)
O1 C1 C2 C7 -2.0(3)
Ni1 C1 C2 C7 168.4(3)
O1 C1 C2 C3 -179.77(18)
Ni1 C1 C2 C3 -9.4(4)
C1 C2 C3 C4 -112.36(19)
C7 C2 C3 C4 69.8(2)
C2 C3 C4 C5 63.1(2)
C2 C3 C4 C6 -173.71(16)
C1 C2 C7 C8 1.6(3)
C3 C2 C7 C8 179.45(17)
C1 C2 C7 C12 -178.16(16)
C3 C2 C7 C12 -0.3(2)
C12 C7 C8 C9 -0.3(3)
C2 C7 C8 C9 179.86(18)
C7 C8 C9 C10 -0.2(3)
C8 C9 C10 F1 -179.67(19)
C8 C9 C10 C11 0.2(3)
C9 C10 C11 C12 0.3(3)
F1 C10 C11 C12 -179.82(18)
C10 C11 C12 C7 -0.9(3)
C8 C7 C12 C11 0.9(3)
C2 C7 C12 C11 -179.33(17)
C37 P1 C19 C20 -146.80(14)
C13 P1 C19 C20 108.77(14)
Ni1 P1 C19 C20 -19.69(15)
C37 P1 C19 C24 28.09(15)
C13 P1 C19 C24 -76.34(15)
Ni1 P1 C19 C24 155.20(12)
C24 C19 C20 C21 -0.9(3)
P1 C19 C20 C21 174.20(15)
C19 C20 C21 C22 -0.1(3)
C20 C21 C22 C23 0.9(3)
C21 C22 C23 C24 -0.7(3)
C22 C23 C24 C19 -0.3(3)
C20 C19 C24 C23 1.1(3)
P1 C19 C24 C23 -173.83(14)
C37 P1 C13 C18 -98.09(16)
C19 P1 C13 C18 6.78(18)
Ni1 P1 C13 C18 133.46(14)
C37 P1 C13 C14 82.70(14)
C19 P1 C13 C14 -172.43(14)
Ni1 P1 C13 C14 -45.75(15)
C18 C13 C14 C15 0.1(3)
P1 C13 C14 C15 179.35(15)
C13 C14 C15 C16 -1.2(3)
C14 C15 C16 C17 0.8(3)
C15 C16 C17 C18 0.6(4)
C14 C13 C18 C17 1.3(3)
P1 C13 C18 C17 -177.89(17)
C16 C17 C18 C13 -1.7(4)
C42 P2 C25 C26 -11.80(18)
C31 P2 C25 C26 -120.93(17)
Ni1 P2 C25 C26 109.12(16)
C42 P2 C25 C30 167.03(14)
C31 P2 C25 C30 57.89(15)
Ni1 P2 C25 C30 -72.05(14)
C30 C25 C26 C27 -0.6(3)
P2 C25 C26 C27 178.22(17)
C25 C26 C27 C28 -0.3(4)
C26 C27 C28 C29 0.7(4)
C27 C28 C29 C30 -0.2(3)
C28 C29 C30 C25 -0.7(3)
C26 C25 C30 C29 1.1(3)
P2 C25 C30 C29 -177.81(14)
C42 P2 C31 C32 118.84(14)
C25 P2 C31 C32 -134.00(14)
Ni1 P2 C31 C32 -7.51(16)
C42 P2 C31 C36 -63.86(16)
C25 P2 C31 C36 43.30(16)
Ni1 P2 C31 C36 169.79(12)
C36 C31 C32 C33 1.0(3)
P2 C31 C32 C33 178.35(15)
C31 C32 C33 C34 -0.6(3)
C32 C33 C34 C35 0.0(3)
C33 C34 C35 C36 0.3(3)
C34 C35 C36 C31 0.0(3)
C32 C31 C36 C35 -0.7(3)
P2 C31 C36 C35 -177.97(14)
C19 P1 C37 C38 -133.00(15)
C13 P1 C37 C38 -24.46(16)
Ni1 P1 C37 C38 102.95(14)
C19 P1 C37 C41 47.67(15)
C13 P1 C37 C41 156.21(14)
Ni1 P1 C37 C41 -76.38(15)
C19 P1 C37 Fe1 135.91(10)
C13 P1 C37 Fe1 -115.55(11)
Ni1 P1 C37 Fe1 11.86(13)
C41 C37 C38 C39 -0.40(18)
P1 C37 C38 C39 -179.83(12)
Fe1 C37 C38 C39 -59.48(12)
C41 C37 C38 Fe1 59.07(11)
P1 C37 C38 Fe1 -120.36(13)
C37 C38 C39 C40 0.22(19)
Fe1 C38 C39 C40 -58.82(12)
C37 C38 C39 Fe1 59.04(11)
C38 C39 C40 C41 0.0(2)
Fe1 C39 C40 C41 -58.68(12)
C38 C39 C40 Fe1 58.73(12)
C39 C40 C41 C37 -0.30(19)
Fe1 C40 C41 C37 -59.67(11)
C39 C40 C41 Fe1 59.37(12)
C38 C37 C41 C40 0.43(18)
P1 C37 C41 C40 179.88(12)
Fe1 C37 C41 C40 59.98(12)
C38 C37 C41 Fe1 -59.54(11)
P1 C37 C41 Fe1 119.90(12)
C31 P2 C42 C46 12.55(17)
C25 P2 C42 C46 -92.21(16)
Ni1 P2 C42 C46 144.27(14)
C31 P2 C42 C43 -160.68(13)
C25 P2 C42 C43 94.56(14)
Ni1 P2 C42 C43 -28.96(15)
C31 P2 C42 Fe1 -76.56(11)
C25 P2 C42 Fe1 178.69(9)
Ni1 P2 C42 Fe1 55.16(10)
C46 C42 C43 C44 0.17(18)
P2 C42 C43 C44 174.71(12)
Fe1 C42 C43 C44 60.38(11)
C46 C42 C43 Fe1 -60.21(11)
P2 C42 C43 Fe1 114.32(12)
C42 C43 C44 C45 -0.46(19)
Fe1 C43 C44 C45 58.87(12)
C42 C43 C44 Fe1 -59.34(11)
C43 C44 C45 C46 0.6(2)
Fe1 C44 C45 C46 58.59(12)
C43 C44 C45 Fe1 -58.01(12)
C44 C45 C46 C42 -0.5(2)
Fe1 C45 C46 C42 58.40(11)
C44 C45 C46 Fe1 -58.87(12)
C43 C42 C46 C45 0.18(19)
P2 C42 C46 C45 -173.82(13)
Fe1 C42 C46 C45 -59.59(12)
C43 C42 C46 Fe1 59.77(11)
P2 C42 C46 Fe1 -114.23(14)
